data_4317471
loop_
_publ_author_name
'Jianfeng Jiang'
'Stephen A. Koch'

_publ_section_title
;
 fac-[FeII(CN)3(CO)3]- and cis-[FeII(CN)4(CO)2]2-: New Members of the
 Class of [FeII(CN)x(CO)y] Compounds
;
_journal_name_full 'Inorganic Chemistry'
_journal_page_first 158
_journal_page_last 160
_journal_paper_doi 10.1021/ic015604y
_journal_volume 41
_journal_year 2002
_chemical_formula_sum 'C38 H40 Fe N5 O2 P'
_chemical_formula_weight 685.57
_chemical_name_systematic 'tetraphenylphosphoniumtetraethylammonium cis-Irontetracyanidedicarbonyl'
_space_group_IT_number 15
_symmetry_cell_setting monoclinic
_symmetry_space_group_name_Hall '-C 2yc'
_symmetry_space_group_name_H-M 'C 1 2/c 1'
_atom_sites_solution_hydrogens geom
_atom_sites_solution_primary direct
_atom_sites_solution_secondary difmap
_audit_creation_method SHELXL-97
_cell_angle_alpha 90.00
_cell_angle_beta 109.23(3)
_cell_angle_gamma 90.00
_cell_formula_units_Z 4
_cell_length_a 11.476(2)
_cell_length_b 29.561(6)
_cell_length_c 11.246(2)
_cell_measurement_temperature 293(2)
_cell_volume 3602.2(13)
_computing_cell_refinement 'Bruker XSCANS'
_computing_data_collection 'Bruker XSCANS'
_computing_data_reduction 'Bruker SHELXTL'
_computing_molecular_graphics 'Bruker SHELXTL'
_computing_publication_material 'Bruker SHELXTL'
_computing_structure_refinement 'SHELXL-97 (Sheldrick, 1997)'
_computing_structure_solution 'SHELXS-97 (Sheldrick, 1990)'
_diffrn_ambient_temperature 293(2)
_diffrn_measured_fraction_theta_full 0.998
_diffrn_measured_fraction_theta_max 0.998
_diffrn_measurement_device_type 'Bruker P4'
_diffrn_measurement_method '\w scans'
_diffrn_radiation_monochromator graphite
_diffrn_radiation_source 'fine-focus sealed tube'
_diffrn_radiation_type MoK\a
_diffrn_radiation_wavelength 0.71073
_diffrn_reflns_av_R_equivalents 0.0686
_diffrn_reflns_av_sigmaI/netI 0.0698
_diffrn_reflns_limit_h_max 12
_diffrn_reflns_limit_h_min -12
_diffrn_reflns_limit_k_max 32
_diffrn_reflns_limit_k_min -31
_diffrn_reflns_limit_l_max 12
_diffrn_reflns_limit_l_min -12
_diffrn_reflns_number 8231
_diffrn_reflns_theta_full 23.31
_diffrn_reflns_theta_max 23.31
_diffrn_reflns_theta_min 1.38
_exptl_absorpt_coefficient_mu 0.502
_exptl_absorpt_correction_type none
_exptl_crystal_density_diffrn 1.264
_exptl_crystal_density_method 'not measured'
_exptl_crystal_F_000 1440
_refine_diff_density_max 0.421
_refine_diff_density_min -0.267
_refine_diff_density_rms 0.075
_refine_ls_extinction_method none
_refine_ls_goodness_of_fit_ref 0.948
_refine_ls_hydrogen_treatment mixed
_refine_ls_matrix_type full
_refine_ls_number_parameters 237
_refine_ls_number_reflns 2609
_refine_ls_number_restraints 0
_refine_ls_restrained_S_all 0.948
_refine_ls_R_factor_all 0.0971
_refine_ls_R_factor_gt 0.0589
_refine_ls_shift/su_max 0.000
_refine_ls_shift/su_mean 0.000
_refine_ls_structure_factor_coef Fsqd
_refine_ls_weighting_details 'calc w=1/[\s^2^(Fo^2^)+(0.1166P)^2^+0.0000P] where P=(Fo^2^+2Fc^2^)/3'
_refine_ls_weighting_scheme calc
_refine_ls_wR_factor_gt 0.1605
_refine_ls_wR_factor_ref 0.1906
_reflns_number_gt 1528
_reflns_number_total 2609
_reflns_threshold_expression >2sigma(I)
_cod_data_source_file ic015604y_s1_3.cif
_cod_data_source_block cisPh4PEt4NFe(CN)4(CO)2
_cod_depositor_comments
;
The following automatic conversions were performed:

'_symmetry_cell_setting' value 'Monoclinic' changed to 'monoclinic'
according to the built-in table from CIF Core dictionary named
'cif_core.dic' version 2.4.1 from 2010-06-29.

Automatic conversion script
Id: cif_fix_values 1646 2011-03-28 12:23:43Z adriana 
;
_cod_original_cell_volume 3602.2(12)
_cod_database_code 4317471

loop_
_symmetry_equiv_pos_as_xyz
'x, y, z'
'-x, y, -z+1/2'
'x+1/2, y+1/2, z'
'-x+1/2, y+1/2, -z+1/2'
'-x, -y, -z'
'x, -y, z-1/2'
'-x+1/2, -y+1/2, -z'
'x+1/2, -y+1/2, z-1/2'

loop_
_atom_site_label
_atom_site_type_symbol
_atom_site_fract_x
_atom_site_fract_y
_atom_site_fract_z
_atom_site_U_iso_or_equiv
_atom_site_adp_type
_atom_site_occupancy
_atom_site_symmetry_multiplicity
_atom_site_calc_flag
_atom_site_refinement_flags
_atom_site_disorder_assembly
_atom_site_disorder_group
Fe1 Fe 0.0000 0.18521(3) 0.2500 0.0522(4) Uani 1 2 d S . .
P1 P 1.0000 0.45641(5) 0.2500 0.0444(5) Uani 1 2 d S . .
N1 N 1.0000 0.17780(19) 0.7500 0.0666(17) Uani 1 2 d S . .
O1 O -0.1124(5) 0.25367(15) 0.0622(5) 0.1089(15) Uani 1 1 d . . .
C9 C 0.9258(5) 0.38772(16) 0.0764(5) 0.0585(13) Uani 1 1 d . . .
H9 H 0.8609 0.3841 0.1079 0.070 Uiso 1 1 calc R . .
N3 N -0.1140(4) 0.11257(16) 0.0518(4) 0.0700(13) Uani 1 1 d . . .
C3 C -0.0721(4) 0.13894(16) 0.1258(5) 0.0503(12) Uani 1 1 d . . .
C1 C -0.0687(5) 0.22634(18) 0.1354(6) 0.0662(15) Uani 1 1 d . . .
C2 C 0.1473(5) 0.18356(17) 0.1997(5) 0.0611(14) Uani 1 1 d . . .
C10 C 0.8664(4) 0.49145(14) 0.1964(4) 0.0452(11) Uani 1 1 d . . .
N2 N 0.2319(5) 0.18262(17) 0.1714(5) 0.0905(16) Uani 1 1 d . . .
C4 C 1.0139(4) 0.42093(14) 0.1266(4) 0.0468(12) Uani 1 1 d . . .
C8 C 0.9334(6) 0.36029(18) -0.0188(5) 0.0724(16) Uani 1 1 d . . .
H8 H 0.8731 0.3386 -0.0532 0.087 Uiso 1 1 calc R . .
C7 C 1.0294(7) 0.3650(2) -0.0624(5) 0.0795(18) Uani 1 1 d . . .
H7 H 1.0350 0.3462 -0.1264 0.095 Uiso 1 1 calc R . .
C11 C 0.7715(5) 0.48224(16) 0.0866(5) 0.0609(14) Uani 1 1 d . . .
H11 H 0.7780 0.4584 0.0353 0.073 Uiso 1 1 calc R . .
C5 C 1.1110(5) 0.42515(17) 0.0805(5) 0.0600(14) Uani 1 1 d . . .
H5 H 1.1716 0.4469 0.1133 0.072 Uiso 1 1 calc R . .
C12 C 0.6660(5) 0.50895(19) 0.0532(6) 0.0744(16) Uani 1 1 d . . .
H12 H 0.6027 0.5032 -0.0218 0.089 Uiso 1 1 calc R . .
C14 C 0.7491(5) 0.55368(17) 0.2394(6) 0.0687(15) Uani 1 1 d . . .
H14 H 0.7413 0.5773 0.2908 0.082 Uiso 1 1 calc R . .
C15 C 0.8556(5) 0.52801(15) 0.2716(5) 0.0578(13) Uani 1 1 d . . .
H15 H 0.9208 0.5351 0.3440 0.069 Uiso 1 1 calc R . .
C22 C 0.7792(7) 0.1820(2) 0.7570(7) 0.107(2) Uani 1 1 d . . .
C13 C 0.6539(5) 0.54366(19) 0.1293(6) 0.0744(17) Uani 1 1 d . . .
H13 H 0.5815 0.5606 0.1069 0.089 Uiso 1 1 calc R . .
C6 C 1.1175(6) 0.3968(2) -0.0146(5) 0.0758(17) Uani 1 1 d . . .
H6 H 1.1827 0.3996 -0.0460 0.091 Uiso 1 1 calc R . .
C17 C 1.0455(13) 0.2034(4) 0.8838(10) 0.078(3) Uani 0.50 1 d P . .
C18 C 0.9262(16) 0.1898(4) 0.8281(14) 0.094(4) Uani 0.50 1 d P . .
C16 C 1.1350(12) 0.1894(4) 0.8218(12) 0.087(4) Uani 0.50 1 d P . .
C20 C 1.0381(14) 0.2548(4) 0.8699(15) 0.103(5) Uani 0.50 1 d P . .
C19 C 1.0187(15) 0.1269(4) 0.8029(11) 0.086(5) Uani 0.50 1 d P . .
C21 C 1.0000 0.0937(5) 0.7500 0.308(17) Uani 1 2 d S . .

loop_
_atom_site_aniso_label
_atom_site_aniso_U_11
_atom_site_aniso_U_22
_atom_site_aniso_U_33
_atom_site_aniso_U_23
_atom_site_aniso_U_13
_atom_site_aniso_U_12
Fe1 0.0521(7) 0.0554(7) 0.0522(7) 0.000 0.0213(5) 0.000
P1 0.0403(10) 0.0468(10) 0.0484(11) 0.000 0.0179(8) 0.000
N1 0.077(5) 0.071(4) 0.060(4) 0.000 0.034(4) 0.000
O1 0.119(4) 0.098(3) 0.105(4) 0.032(3) 0.030(3) 0.028(3)
C9 0.062(3) 0.057(3) 0.061(3) -0.004(3) 0.026(3) 0.000(3)
N3 0.063(3) 0.079(3) 0.067(3) -0.007(3) 0.021(2) -0.003(3)
C3 0.047(3) 0.058(3) 0.052(3) 0.003(3) 0.025(3) 0.003(3)
C1 0.065(4) 0.062(3) 0.069(4) 0.008(3) 0.019(3) 0.015(3)
C2 0.058(3) 0.070(3) 0.054(3) 0.004(3) 0.016(3) 0.002(3)
C10 0.042(3) 0.044(3) 0.051(3) 0.002(2) 0.018(2) 0.004(2)
N2 0.071(4) 0.120(4) 0.092(4) 0.018(3) 0.043(3) 0.006(3)
C4 0.047(3) 0.048(3) 0.050(3) 0.002(2) 0.022(2) 0.004(2)
C8 0.081(4) 0.063(3) 0.071(4) -0.011(3) 0.022(3) 0.000(3)
C7 0.111(5) 0.072(4) 0.061(4) -0.009(3) 0.036(4) 0.012(4)
C11 0.048(3) 0.059(3) 0.073(4) -0.007(3) 0.017(3) 0.004(3)
C5 0.062(3) 0.064(3) 0.058(3) 0.003(3) 0.025(3) 0.006(3)
C12 0.050(3) 0.082(4) 0.083(4) -0.007(3) 0.010(3) 0.001(3)
C14 0.075(4) 0.060(3) 0.082(4) -0.007(3) 0.040(4) 0.015(3)
C15 0.061(3) 0.054(3) 0.057(3) -0.002(2) 0.016(3) 0.003(3)
C22 0.085(5) 0.135(6) 0.119(6) -0.014(5) 0.060(5) -0.013(4)
C13 0.050(4) 0.071(4) 0.101(5) 0.009(4) 0.024(4) 0.013(3)
C6 0.090(5) 0.090(4) 0.066(4) 0.006(3) 0.050(4) 0.017(4)
C17 0.089(9) 0.098(9) 0.051(7) -0.021(6) 0.028(7) -0.038(8)
C18 0.133(14) 0.081(8) 0.103(11) -0.005(8) 0.086(11) -0.010(9)
C16 0.061(8) 0.113(10) 0.082(9) -0.004(7) 0.017(7) 0.006(7)
C20 0.128(12) 0.054(7) 0.152(13) -0.030(8) 0.079(11) -0.014(7)
C19 0.109(12) 0.061(6) 0.114(12) -0.032(6) 0.073(12) -0.019(8)
C21 0.23(2) 0.080(9) 0.73(5) 0.000 0.31(3) 0.000

loop_
_atom_type_symbol
_atom_type_description
_atom_type_scat_dispersion_real
_atom_type_scat_dispersion_imag
_atom_type_scat_source
C C 0.0033 0.0016 'International Tables Vol C Tables 4.2.6.8 and 6.1.1.4'
H H 0.0000 0.0000 'International Tables Vol C Tables 4.2.6.8 and 6.1.1.4'
N N 0.0061 0.0033 'International Tables Vol C Tables 4.2.6.8 and 6.1.1.4'
O O 0.0106 0.0060 'International Tables Vol C Tables 4.2.6.8 and 6.1.1.4'
P P 0.1023 0.0942 'International Tables Vol C Tables 4.2.6.8 and 6.1.1.4'
Fe Fe 0.3463 0.8444 'International Tables Vol C Tables 4.2.6.8 and 6.1.1.4'

loop_
_geom_angle_atom_site_label_1
_geom_angle_atom_site_label_2
_geom_angle_atom_site_label_3
_geom_angle
_geom_angle_site_symmetry_1
_geom_angle_site_symmetry_3
_geom_angle_publ_flag
C1 Fe1 C1 92.5(4) . 2 ?
C1 Fe1 C3 178.5(2) . 2 ?
C1 Fe1 C3 88.7(2) 2 2 ?
C1 Fe1 C3 88.7(2) . . ?
C1 Fe1 C3 178.5(2) 2 . ?
C3 Fe1 C3 90.0(3) 2 . ?
C1 Fe1 C2 90.5(2) . 2 ?
C1 Fe1 C2 91.5(2) 2 2 ?
C3 Fe1 C2 88.7(2) 2 2 ?
C3 Fe1 C2 89.2(2) . 2 ?
C1 Fe1 C2 91.5(2) . . ?
C1 Fe1 C2 90.5(2) 2 . ?
C3 Fe1 C2 89.2(2) 2 . ?
C3 Fe1 C2 88.7(2) . . ?
C2 Fe1 C2 177.1(3) 2 . ?
C10 P1 C10 108.9(3) 2_755 . ?
C10 P1 C4 108.5(2) 2_755 . ?
C10 P1 C4 111.4(2) . . ?
C10 P1 C4 111.4(2) 2_755 2_755 ?
C10 P1 C4 108.5(2) . 2_755 ?
C4 P1 C4 108.2(3) . 2_755 ?
C18 N1 C18 151.8(11) . 2_756 ?
C18 N1 C16 108.5(8) . . ?
C18 N1 C16 64.7(8) 2_756 . ?
C18 N1 C16 64.7(8) . 2_756 ?
C18 N1 C16 108.5(8) 2_756 2_756 ?
C16 N1 C16 154.2(10) . 2_756 ?
C18 N1 C19 114.8(7) . 2_756 ?
C18 N1 C19 92.1(7) 2_756 2_756 ?
C16 N1 C19 113.1(8) . 2_756 ?
C16 N1 C19 91.4(8) 2_756 2_756 ?
C18 N1 C19 92.1(7) . . ?
C18 N1 C19 114.8(7) 2_756 . ?
C16 N1 C19 91.4(8) . . ?
C16 N1 C19 113.1(8) 2_756 . ?
C19 N1 C19 41.0(8) 2_756 . ?
C18 N1 C17 52.7(7) . . ?
C18 N1 C17 112.2(7) 2_756 . ?
C16 N1 C17 56.1(7) . . ?
C16 N1 C17 110.4(7) 2_756 . ?
C19 N1 C17 138.5(7) 2_756 . ?
C19 N1 C17 97.6(6) . . ?
C18 N1 C17 112.2(7) . 2_756 ?
C18 N1 C17 52.7(7) 2_756 2_756 ?
C16 N1 C17 110.4(7) . 2_756 ?
C16 N1 C17 56.1(7) 2_756 2_756 ?
C19 N1 C17 97.5(6) 2_756 2_756 ?
C19 N1 C17 138.5(7) . 2_756 ?
C17 N1 C17 123.9(10) . 2_756 ?
C8 C9 C4 120.7(5) . . ?
N3 C3 Fe1 178.7(5) . . ?
O1 C1 Fe1 178.8(6) . . ?
N2 C2 Fe1 179.7(6) . . ?
C11 C10 C15 119.4(4) . . ?
C11 C10 P1 121.7(3) . . ?
C15 C10 P1 118.8(4) . . ?
C5 C4 C9 118.8(4) . . ?
C5 C4 P1 121.8(4) . . ?
C9 C4 P1 119.4(3) . . ?
C7 C8 C9 119.5(5) . . ?
C8 C7 C6 121.2(5) . . ?
C10 C11 C12 119.4(5) . . ?
C6 C5 C4 119.5(5) . . ?
C13 C12 C11 121.0(5) . . ?
C15 C14 C13 119.0(5) . . ?
C14 C15 C10 120.8(5) . . ?
C16 C22 C18 60.5(7) 2_756 . ?
C12 C13 C14 120.3(5) . . ?
C7 C6 C5 120.3(5) . . ?
C18 C17 C16 116.6(10) . . ?
C18 C17 C20 103.5(13) . . ?
C16 C17 C20 104.8(10) . . ?
C18 C17 N1 57.6(6) . . ?
C16 C17 N1 59.2(6) . . ?
C20 C17 N1 112.5(10) . . ?
C17 C18 N1 69.7(8) . . ?
C17 C18 C16 120.8(10) . 2_756 ?
N1 C18 C16 60.1(7) . 2_756 ?
C17 C18 C22 170.9(12) . . ?
N1 C18 C22 112.7(10) . . ?
C16 C18 C22 57.1(8) 2_756 . ?
C17 C16 N1 64.7(7) . . ?
C17 C16 C22 170.2(11) . 2_756 ?
N1 C16 C22 113.1(9) . 2_756 ?
C17 C16 C18 111.3(10) . 2_756 ?
N1 C16 C18 55.2(7) . 2_756 ?
C22 C16 C18 62.4(8) 2_756 2_756 ?
C19 C19 C21 60.2(7) 2_756 . ?
C19 C19 N1 69.5(4) 2_756 . ?
C21 C19 N1 129.7(10) . . ?
C19 C21 C19 59.6(13) . 2_756 ?

loop_
_geom_bond_atom_site_label_1
_geom_bond_atom_site_label_2
_geom_bond_distance
_geom_bond_site_symmetry_2
_geom_bond_publ_flag
Fe1 C1 1.758(6) . ?
Fe1 C1 1.758(6) 2 ?
Fe1 C3 1.935(5) 2 ?
Fe1 C3 1.935(5) . ?
Fe1 C2 1.952(6) 2 ?
Fe1 C2 1.952(6) . ?
P1 C10 1.782(4) 2_755 ?
P1 C10 1.782(4) . ?
P1 C4 1.788(4) . ?
P1 C4 1.788(4) 2_755 ?
N1 C18 1.450(12) . ?
N1 C18 1.450(12) 2_756 ?
N1 C16 1.531(13) . ?
N1 C16 1.531(13) 2_756 ?
N1 C19 1.607(12) 2_756 ?
N1 C19 1.607(12) . ?
N1 C17 1.610(11) . ?
N1 C17 1.610(11) 2_756 ?
O1 C1 1.145(6) . ?
C9 C8 1.369(7) . ?
C9 C4 1.389(6) . ?
N3 C3 1.126(6) . ?
C2 N2 1.117(7) . ?
C10 C11 1.378(6) . ?
C10 C15 1.403(6) . ?
C4 C5 1.381(6) . ?
C8 C7 1.353(8) . ?
C7 C6 1.355(8) . ?
C11 C12 1.390(7) . ?
C5 C6 1.379(7) . ?
C12 C13 1.372(7) . ?
C14 C15 1.382(7) . ?
C14 C13 1.386(7) . ?
C22 C16 1.542(14) 2_756 ?
C22 C18 1.628(19) . ?
C17 C18 1.365(18) . ?
C17 C16 1.479(17) . ?
C17 C20 1.526(16) . ?
C18 C16 1.598(19) 2_756 ?
C16 C22 1.542(14) 2_756 ?
C16 C18 1.598(19) 2_756 ?
C19 C19 1.12(2) 2_756 ?
C19 C21 1.132(12) . ?
C21 C19 1.132(12) 2_756 ?
